data_1507629
loop_
_publ_author_name
'Yu, Ming'
'Xie, Yongju'
'Xie, Chunsong'
'Zhang, Yuhong'

_publ_section_title
;
 Palladium-catalyzed C-h alkenylation of arenes using thioethers as
 directing groups.
;
_journal_issue 8
_journal_name_full 'Organic letters'
_journal_page_first 2164
_journal_page_last 2167
_journal_paper_doi 10.1021/ol3006997
_journal_volume 14
_journal_year 2012
_chemical_formula_moiety 'C20 H24 O4 Pd2 S2'
_chemical_formula_sum 'C20 H24 O4 Pd2 S2'
_chemical_formula_weight 605.31
_chemical_name_systematic
; 
 ? 
;
_space_group_IT_number 14
_symmetry_cell_setting monoclinic
_symmetry_space_group_name_Hall '-P 2ybc'
_symmetry_space_group_name_H-M 'P 1 21/c 1'
_atom_sites_solution_hydrogens geom
_atom_sites_solution_primary direct
_atom_sites_solution_secondary difmap
_audit_creation_method SHELXL-97
_cell_angle_alpha 90.00
_cell_angle_beta 99.141(4)
_cell_angle_gamma 90.00
_cell_formula_units_Z 4
_cell_length_a 14.3864(5)
_cell_length_b 8.8874(3)
_cell_length_c 17.1044(6)
_cell_measurement_reflns_used 3500
_cell_measurement_temperature 293(2)
_cell_measurement_theta_max 29.4620
_cell_measurement_theta_min 2.8604
_cell_volume 2159.16(13)
_computing_cell_refinement 'CrysAlis PRO (Agilent Technologies, 2011)'
_computing_data_collection 'CrysAlis PRO'
_computing_data_reduction 'CrysAlis PRO'
_computing_molecular_graphics 'OLEX2 (Dolomanov et al., 2009)'
_computing_publication_material OLEX2
_computing_structure_refinement 'SHELXL-97 (Sheldrick, 2008)'
_computing_structure_solution 'SHELXS-97 (Sheldrick, 2008)'
_diffrn_ambient_temperature 293(2)
_diffrn_detector_area_resol_mean 10.3592
_diffrn_measured_fraction_theta_full 0.998
_diffrn_measured_fraction_theta_max 0.998
_diffrn_measurement_device_type 'Xcalibur, Atlas, Gemini ultra'
_diffrn_measurement_method '\w scans'
_diffrn_radiation_monochromator graphite
_diffrn_radiation_source 'fine-focus sealed tube'
_diffrn_radiation_type MoK\a
_diffrn_radiation_wavelength 0.71073
_diffrn_reflns_av_R_equivalents 0.0315
_diffrn_reflns_av_sigmaI/netI 0.0370
_diffrn_reflns_limit_h_max 16
_diffrn_reflns_limit_h_min -17
_diffrn_reflns_limit_k_max 10
_diffrn_reflns_limit_k_min -10
_diffrn_reflns_limit_l_max 19
_diffrn_reflns_limit_l_min -20
_diffrn_reflns_number 11870
_diffrn_reflns_theta_full 25.34
_diffrn_reflns_theta_max 25.34
_diffrn_reflns_theta_min 2.87
_exptl_absorpt_coefficient_mu 1.882
_exptl_absorpt_correction_T_max 0.7655
_exptl_absorpt_correction_T_min 0.5273
_exptl_absorpt_correction_type multi-scan
_exptl_absorpt_process_details
;
CrysAlis PRO (Agilent Technologies, 2011) 
;
_exptl_crystal_colour yellow
_exptl_crystal_density_diffrn 1.862
_exptl_crystal_density_method 'not measured'
_exptl_crystal_description platelet
_exptl_crystal_F_000 1200
_exptl_crystal_size_max 0.39
_exptl_crystal_size_mid 0.26
_exptl_crystal_size_min 0.15
_refine_diff_density_max 0.331
_refine_diff_density_min -0.389
_refine_diff_density_rms 0.082
_refine_ls_extinction_method none
_refine_ls_goodness_of_fit_ref 1.043
_refine_ls_hydrogen_treatment constr
_refine_ls_matrix_type full
_refine_ls_number_parameters 257
_refine_ls_number_reflns 3948
_refine_ls_number_restraints 0
_refine_ls_restrained_S_all 1.043
_refine_ls_R_factor_all 0.0390
_refine_ls_R_factor_gt 0.0265
_refine_ls_shift/su_max 0.001
_refine_ls_shift/su_mean 0.000
_refine_ls_structure_factor_coef Fsqd
_refine_ls_weighting_details 'calc w=1/[\s^2^(Fo^2^)+(0.0200P)^2^+0.2647P] where P=(Fo^2^+2Fc^2^)/3'
_refine_ls_weighting_scheme calc
_refine_ls_wR_factor_gt 0.0498
_refine_ls_wR_factor_ref 0.0541
_reflns_number_gt 3252
_reflns_number_total 3948
_reflns_threshold_expression >2sigma(I)
_cod_data_source_file ol3006997_si_002.cif
_cod_data_source_block 111104_ym003
_cod_original_cell_volume 2159.16(14)
_cod_original_sg_symbol_H-M 'P 21/c'
_cod_database_code 1507629

loop_
_symmetry_equiv_pos_as_xyz
'x, y, z'
'-x, y+1/2, -z+1/2'
'-x, -y, -z'
'x, -y-1/2, z-1/2'

loop_
_atom_site_label
_atom_site_type_symbol
_atom_site_fract_x
_atom_site_fract_y
_atom_site_fract_z
_atom_site_U_iso_or_equiv
_atom_site_adp_type
_atom_site_occupancy
_atom_site_symmetry_multiplicity
_atom_site_calc_flag
_atom_site_refinement_flags
Pd1 Pd 0.157540(17) 0.43578(3) 0.299302(16) 0.03436(9) Uani 1 1 d .
Pd2 Pd 0.295575(16) 0.19718(3) 0.283055(15) 0.03076(8) Uani 1 1 d .
S1 S 0.21612(6) 0.62547(10) 0.23560(5) 0.0379(2) Uani 1 1 d .
S2 S 0.43234(6) 0.23421(10) 0.36510(5) 0.0377(2) Uani 1 1 d .
O1 O 0.10160(15) 0.2744(3) 0.36484(16) 0.0480(6) Uani 1 1 d .
O2 O 0.22455(15) 0.1180(2) 0.37652(14) 0.0404(6) Uani 1 1 d .
O3 O 0.09002(16) 0.3250(3) 0.19456(15) 0.0524(7) Uani 1 1 d .
O4 O 0.18258(15) 0.1220(3) 0.20197(14) 0.0441(6) Uani 1 1 d .
C1 C 0.2793(2) 0.7852(4) 0.4497(2) 0.0442(9) Uani 1 1 d .
H1 H 0.2956 0.8850 0.4427 0.053 Uiso 1 1 calc R
C2 C 0.3004(2) 0.7203(4) 0.5232(2) 0.0492(10) Uani 1 1 d .
H2 H 0.3304 0.7761 0.5659 0.059 Uiso 1 1 calc R
C3 C 0.2769(3) 0.5728(4) 0.5334(2) 0.0510(10) Uani 1 1 d .
H3 H 0.2897 0.5291 0.5834 0.061 Uiso 1 1 calc R
C4 C 0.2343(2) 0.4894(4) 0.4696(2) 0.0430(9) Uani 1 1 d .
H4 H 0.2201 0.3889 0.4770 0.052 Uiso 1 1 calc R
C5 C 0.2123(2) 0.5518(4) 0.39458(19) 0.0330(8) Uani 1 1 d .
C6 C 0.2341(2) 0.7035(4) 0.3859(2) 0.0349(8) Uani 1 1 d .
C7 C 0.2063(2) 0.7733(4) 0.3063(2) 0.0426(9) Uani 1 1 d .
H7A H 0.2478 0.8563 0.2991 0.051 Uiso 1 1 calc R
H7B H 0.1422 0.8107 0.3003 0.051 Uiso 1 1 calc R
C8 C 0.1297(3) 0.6818(5) 0.1538(2) 0.0616(12) Uani 1 1 d .
H8A H 0.1218 0.6035 0.1146 0.092 Uiso 1 1 calc R
H8B H 0.1500 0.7723 0.1309 0.092 Uiso 1 1 calc R
H8C H 0.0708 0.6997 0.1718 0.092 Uiso 1 1 calc R
C9 C 0.5167(2) 0.3080(4) 0.1571(2) 0.0425(9) Uani 1 1 d .
H9 H 0.5821 0.3103 0.1684 0.051 Uiso 1 1 calc R
C10 C 0.4719(3) 0.3499(4) 0.0829(2) 0.0456(9) Uani 1 1 d .
H10 H 0.5067 0.3773 0.0438 0.055 Uiso 1 1 calc R
C11 C 0.3751(3) 0.3508(4) 0.0676(2) 0.0465(9) Uani 1 1 d .
H11 H 0.3443 0.3807 0.0181 0.056 Uiso 1 1 calc R
C12 C 0.3235(2) 0.3077(4) 0.1250(2) 0.0395(8) Uani 1 1 d .
H12 H 0.2581 0.3105 0.1137 0.047 Uiso 1 1 calc R
C13 C 0.3666(2) 0.2602(3) 0.19933(18) 0.0308(7) Uani 1 1 d .
C14 C 0.4653(2) 0.2624(4) 0.21500(19) 0.0325(8) Uani 1 1 d .
C15 C 0.5128(2) 0.2124(4) 0.29474(19) 0.0418(9) Uani 1 1 d .
H15A H 0.5688 0.2723 0.3111 0.050 Uiso 1 1 calc R
H15B H 0.5315 0.1079 0.2925 0.050 Uiso 1 1 calc R
C16 C 0.4441(2) 0.4320(4) 0.3839(2) 0.0561(11) Uani 1 1 d .
H16A H 0.4298 0.4860 0.3348 0.084 Uiso 1 1 calc R
H16B H 0.5075 0.4539 0.4081 0.084 Uiso 1 1 calc R
H16C H 0.4014 0.4621 0.4187 0.084 Uiso 1 1 calc R
C17 C 0.1460(2) 0.1578(4) 0.3908(2) 0.0379(8) Uani 1 1 d .
C18 C 0.0987(3) 0.0588(4) 0.4444(3) 0.0606(11) Uani 1 1 d .
H18A H 0.0617 0.1198 0.4740 0.091 Uiso 1 1 calc R
H18B H 0.1458 0.0060 0.4802 0.091 Uiso 1 1 calc R
H18C H 0.0587 -0.0125 0.4130 0.091 Uiso 1 1 calc R
C19 C 0.1092(2) 0.1952(4) 0.1743(2) 0.0394(8) Uani 1 1 d .
C20 C 0.0414(2) 0.1194(4) 0.1109(2) 0.0559(11) Uani 1 1 d .
H20A H 0.0077 0.0425 0.1342 0.084 Uiso 1 1 calc R
H20B H 0.0754 0.0748 0.0728 0.084 Uiso 1 1 calc R
H20C H -0.0023 0.1922 0.0851 0.084 Uiso 1 1 calc R

loop_
_atom_site_aniso_label
_atom_site_aniso_U_11
_atom_site_aniso_U_22
_atom_site_aniso_U_33
_atom_site_aniso_U_23
_atom_site_aniso_U_13
_atom_site_aniso_U_12
Pd1 0.03472(15) 0.02585(15) 0.04243(17) 0.00080(12) 0.00592(11) 0.00274(11)
Pd2 0.03180(14) 0.02853(15) 0.03266(15) 0.00258(12) 0.00729(11) 0.00110(10)
S1 0.0396(5) 0.0337(5) 0.0406(5) 0.0032(4) 0.0072(4) 0.0019(4)
S2 0.0378(5) 0.0481(5) 0.0275(4) 0.0053(4) 0.0062(4) 0.0050(4)
O1 0.0409(14) 0.0313(14) 0.0743(19) 0.0121(13) 0.0173(13) 0.0022(11)
O2 0.0398(14) 0.0357(13) 0.0491(15) 0.0103(12) 0.0176(11) 0.0027(11)
O3 0.0535(16) 0.0364(15) 0.0613(17) -0.0082(14) -0.0094(13) 0.0038(12)
O4 0.0365(13) 0.0397(14) 0.0541(16) -0.0075(12) 0.0008(11) -0.0048(11)
C1 0.048(2) 0.034(2) 0.049(2) -0.0033(19) 0.0018(18) 0.0037(17)
C2 0.053(2) 0.050(3) 0.042(2) -0.007(2) -0.0033(18) 0.0041(19)
C3 0.062(2) 0.056(3) 0.033(2) 0.006(2) 0.0023(18) 0.011(2)
C4 0.048(2) 0.034(2) 0.048(2) 0.0063(19) 0.0114(17) 0.0043(16)
C5 0.0281(17) 0.0317(19) 0.040(2) 0.0012(16) 0.0077(14) 0.0069(14)
C6 0.0367(18) 0.0273(18) 0.040(2) 0.0025(16) 0.0023(15) 0.0076(14)
C7 0.051(2) 0.0275(19) 0.048(2) -0.0016(17) 0.0054(17) 0.0017(16)
C8 0.069(3) 0.063(3) 0.047(2) 0.008(2) -0.008(2) -0.001(2)
C9 0.0384(19) 0.050(2) 0.041(2) -0.0020(19) 0.0117(16) 0.0016(17)
C10 0.063(3) 0.044(2) 0.034(2) 0.0022(18) 0.0187(18) -0.0036(18)
C11 0.065(3) 0.045(2) 0.0278(19) 0.0076(18) 0.0006(18) 0.0009(19)
C12 0.043(2) 0.041(2) 0.0333(19) 0.0010(17) 0.0021(16) 0.0014(16)
C13 0.0385(19) 0.0256(17) 0.0289(18) -0.0008(15) 0.0066(14) 0.0005(14)
C14 0.0385(19) 0.0322(18) 0.0276(17) 0.0028(15) 0.0081(14) 0.0074(14)
C15 0.0366(19) 0.057(2) 0.034(2) 0.0012(18) 0.0102(15) 0.0078(17)
C16 0.042(2) 0.059(3) 0.067(3) -0.018(2) 0.0059(19) -0.0037(18)
C17 0.038(2) 0.035(2) 0.041(2) 0.0047(18) 0.0100(16) -0.0038(16)
C18 0.060(2) 0.055(3) 0.075(3) 0.025(2) 0.034(2) 0.003(2)
C19 0.038(2) 0.042(2) 0.039(2) 0.0008(18) 0.0076(16) -0.0122(17)
C20 0.045(2) 0.055(3) 0.065(3) -0.013(2) -0.001(2) -0.0136(19)

loop_
_atom_type_symbol
_atom_type_description
_atom_type_scat_dispersion_real
_atom_type_scat_dispersion_imag
_atom_type_scat_source
C C 0.0033 0.0016 'International Tables Vol C Tables 4.2.6.8 and 6.1.1.4'
H H 0.0000 0.0000 'International Tables Vol C Tables 4.2.6.8 and 6.1.1.4'
O O 0.0106 0.0060 'International Tables Vol C Tables 4.2.6.8 and 6.1.1.4'
Pd Pd -0.9988 1.0072 'International Tables Vol C Tables 4.2.6.8 and 6.1.1.4'
S S 0.1246 0.1234 'International Tables Vol C Tables 4.2.6.8 and 6.1.1.4'

loop_
_geom_angle_atom_site_label_1
_geom_angle_atom_site_label_2
_geom_angle_atom_site_label_3
_geom_angle
C5 Pd1 O1 93.06(12)
C5 Pd1 O3 175.31(11)
O1 Pd1 O3 88.30(10)
C5 Pd1 S1 82.97(10)
O1 Pd1 S1 175.22(8)
O3 Pd1 S1 95.45(8)
C5 Pd1 Pd2 105.41(8)
O1 Pd1 Pd2 82.98(6)
O3 Pd1 Pd2 79.21(6)
S1 Pd1 Pd2 100.61(2)
C13 Pd2 O4 92.72(11)
C13 Pd2 O2 176.47(11)
O4 Pd2 O2 88.69(9)
C13 Pd2 S2 84.76(9)
O4 Pd2 S2 168.18(7)
O2 Pd2 S2 93.21(6)
C13 Pd2 Pd1 107.42(9)
O4 Pd2 Pd1 80.00(7)
O2 Pd2 Pd1 76.01(6)
S2 Pd2 Pd1 111.78(2)
C8 S1 C7 101.64(18)
C8 S1 Pd1 108.79(14)
C7 S1 Pd1 98.39(12)
C16 S2 C15 99.92(18)
C16 S2 Pd2 107.69(12)
C15 S2 Pd2 99.07(11)
C17 O1 Pd1 123.0(2)
C17 O2 Pd2 127.4(2)
C19 O3 Pd1 124.6(2)
C19 O4 Pd2 127.1(2)
C2 C1 C6 120.6(3)
C2 C1 H1 119.7
C6 C1 H1 119.7
C3 C2 C1 119.7(3)
C3 C2 H2 120.1
C1 C2 H2 120.1
C2 C3 C4 120.0(3)
C2 C3 H3 120.0
C4 C3 H3 120.0
C3 C4 C5 121.6(3)
C3 C4 H4 119.2
C5 C4 H4 119.2
C4 C5 C6 117.5(3)
C4 C5 Pd1 123.7(3)
C6 C5 Pd1 118.7(2)
C1 C6 C5 120.5(3)
C1 C6 C7 121.7(3)
C5 C6 C7 117.8(3)
C6 C7 S1 105.7(2)
C6 C7 H7A 110.6
S1 C7 H7A 110.6
C6 C7 H7B 110.6
S1 C7 H7B 110.6
H7A C7 H7B 108.7
S1 C8 H8A 109.5
S1 C8 H8B 109.5
H8A C8 H8B 109.5
S1 C8 H8C 109.5
H8A C8 H8C 109.5
H8B C8 H8C 109.5
C10 C9 C14 120.7(3)
C10 C9 H9 119.6
C14 C9 H9 119.6
C11 C10 C9 119.2(3)
C11 C10 H10 120.4
C9 C10 H10 120.4
C12 C11 C10 120.5(3)
C12 C11 H11 119.8
C10 C11 H11 119.8
C11 C12 C13 121.7(3)
C11 C12 H12 119.2
C13 C12 H12 119.2
C12 C13 C14 117.5(3)
C12 C13 Pd2 123.0(2)
C14 C13 Pd2 119.5(2)
C9 C14 C13 120.4(3)
C9 C14 C15 121.4(3)
C13 C14 C15 118.2(3)
C14 C15 S2 109.1(2)
C14 C15 H15A 109.9
S2 C15 H15A 109.9
C14 C15 H15B 109.9
S2 C15 H15B 109.9
H15A C15 H15B 108.3
S2 C16 H16A 109.5
S2 C16 H16B 109.5
H16A C16 H16B 109.5
S2 C16 H16C 109.5
H16A C16 H16C 109.5
H16B C16 H16C 109.5
O2 C17 O1 126.1(3)
O2 C17 C18 117.7(3)
O1 C17 C18 116.2(3)
C17 C18 H18A 109.5
C17 C18 H18B 109.5
H18A C18 H18B 109.5
C17 C18 H18C 109.5
H18A C18 H18C 109.5
H18B C18 H18C 109.5
O3 C19 O4 125.4(3)
O3 C19 C20 118.0(3)
O4 C19 C20 116.6(3)
C19 C20 H20A 109.5
C19 C20 H20B 109.5
H20A C20 H20B 109.5
C19 C20 H20C 109.5
H20A C20 H20C 109.5
H20B C20 H20C 109.5

loop_
_geom_bond_atom_site_label_1
_geom_bond_atom_site_label_2
_geom_bond_distance
Pd1 C5 1.983(3)
Pd1 O1 2.061(2)
Pd1 O3 2.138(2)
Pd1 S1 2.2430(9)
Pd1 Pd2 2.9483(3)
Pd2 C13 1.968(3)
Pd2 O4 2.073(2)
Pd2 O2 2.148(2)
Pd2 S2 2.2520(8)
S1 C8 1.790(3)
S1 C7 1.807(3)
S2 C16 1.790(4)
S2 C15 1.807(3)
O1 C17 1.261(4)
O2 C17 1.245(4)
O3 C19 1.248(4)
O4 C19 1.265(4)
C1 C2 1.373(5)
C1 C6 1.384(4)
C1 H1 0.9300
C2 C3 1.371(5)
C2 H2 0.9300
C3 C4 1.380(5)
C3 H3 0.9300
C4 C5 1.387(4)
C4 H4 0.9300
C5 C6 1.397(4)
C6 C7 1.491(5)
C7 H7A 0.9700
C7 H7B 0.9700
C8 H8A 0.9600
C8 H8B 0.9600
C8 H8C 0.9600
C9 C10 1.379(5)
C9 C14 1.388(5)
C9 H9 0.9300
C10 C11 1.376(5)
C10 H10 0.9300
C11 C12 1.374(5)
C11 H11 0.9300
C12 C13 1.389(4)
C12 H12 0.9300
C13 C14 1.402(4)
C14 C15 1.493(4)
C15 H15A 0.9700
C15 H15B 0.9700
C16 H16A 0.9600
C16 H16B 0.9600
C16 H16C 0.9600
C17 C18 1.508(5)
C18 H18A 0.9600
C18 H18B 0.9600
C18 H18C 0.9600
C19 C20 1.498(4)
C20 H20A 0.9600
C20 H20B 0.9600
C20 H20C 0.9600
